data_7218124
loop_
_publ_author_name
'Ueji, Kan'
'Ichimura, Shuhei'
'Tamaki, Yoshinori'
'Miyamura, Kazuo'

_publ_section_title
;
 Effects of alkyl chain substitution on the crystal structure of
 benzothiazole-derived squarylium dyes
;
_journal_issue 43
_journal_name_full CrystEngComm
_journal_page_first 10139
_journal_paper_doi 10.1039/C4CE01571A
_journal_volume 16
_journal_year 2014
_chemical_formula_moiety 'C48 H68 N2 O2 S2'
_chemical_formula_sum 'C48 H68 N2 O2 S2'
_chemical_formula_weight 769.16
_chemical_name_systematic
;
?
;
_space_group_IT_number 2
_symmetry_cell_setting triclinic
_symmetry_space_group_name_Hall '-P 1'
_symmetry_space_group_name_H-M 'P -1'
_atom_sites_solution_hydrogens geom
_atom_sites_solution_primary direct
_atom_sites_solution_secondary difmap
_audit_creation_method SHELXL-97
_cell_angle_alpha 90.218(2)
_cell_angle_beta 97.616(2)
_cell_angle_gamma 113.987(2)
_cell_formula_units_Z 1
_cell_length_a 7.7725(7)
_cell_length_b 9.4508(9)
_cell_length_c 16.2932(16)
_cell_measurement_reflns_used 1843
_cell_measurement_temperature 173
_cell_measurement_theta_max 27.88
_cell_measurement_theta_min 2.61
_cell_volume 1081.63(18)
_computing_cell_refinement 'SMART (Bruker AXS, 2000)'
_computing_data_collection 'SMART (Bruker AXS, 2000)'
_computing_data_reduction 'SAINT (Bruker AXS, 2003)'
_computing_molecular_graphics 'XSHEL (Bruker AXS,2002)'
_computing_publication_material 'XCIF (Bruker AXS, 2001)'
_computing_structure_refinement 'SHELXL-97 (Sheldrick, 1997)'
_computing_structure_solution 'SHELXS-97 (Sheldrick, 1997)'
_diffrn_ambient_temperature 173
_diffrn_detector_area_resol_mean 8.366
_diffrn_measured_fraction_theta_full 0.982
_diffrn_measured_fraction_theta_max 0.864
_diffrn_measurement_device_type 'Bruker APEX CCD area detector'
_diffrn_measurement_method 'phi and omega scans'
_diffrn_radiation_monochromator graphite
_diffrn_radiation_source 'fine-focus sealed tube'
_diffrn_radiation_type MoK\a
_diffrn_radiation_wavelength 0.71073
_diffrn_reflns_av_R_equivalents 0.0321
_diffrn_reflns_av_sigmaI/netI 0.0641
_diffrn_reflns_limit_h_max 9
_diffrn_reflns_limit_h_min -10
_diffrn_reflns_limit_k_max 12
_diffrn_reflns_limit_k_min -10
_diffrn_reflns_limit_l_max 21
_diffrn_reflns_limit_l_min -15
_diffrn_reflns_number 6592
_diffrn_reflns_theta_full 25.00
_diffrn_reflns_theta_max 28.25
_diffrn_reflns_theta_min 1.26
_exptl_absorpt_coefficient_mu 0.163
_exptl_absorpt_correction_T_max 0.9943
_exptl_absorpt_correction_T_min 0.9589
_exptl_absorpt_correction_type analytical
_exptl_absorpt_process_details
;
XPREP; Bruker AXS 2000
;
_exptl_crystal_colour Blue
_exptl_crystal_density_diffrn 1.181
_exptl_crystal_density_method 'not measured'
_exptl_crystal_description Plate
_exptl_crystal_F_000 418
_exptl_crystal_size_max 0.26
_exptl_crystal_size_mid 0.14
_exptl_crystal_size_min 0.04
_refine_diff_density_max 0.364
_refine_diff_density_min -0.324
_refine_diff_density_rms 0.081
_refine_ls_extinction_method none
_refine_ls_goodness_of_fit_ref 1.021
_refine_ls_hydrogen_treatment constr
_refine_ls_matrix_type full
_refine_ls_number_parameters 245
_refine_ls_number_reflns 4626
_refine_ls_number_restraints 0
_refine_ls_restrained_S_all 1.021
_refine_ls_R_factor_all 0.0680
_refine_ls_R_factor_gt 0.0476
_refine_ls_shift/su_max 0.001
_refine_ls_shift/su_mean 0.000
_refine_ls_structure_factor_coef Fsqd
_refine_ls_weighting_details 'calc w=1/[\s^2^(Fo^2^)+(0.0519P)^2^+0.0000P] where P=(Fo^2^+2Fc^2^)/3'
_refine_ls_weighting_scheme calc
_refine_ls_wR_factor_gt 0.1011
_refine_ls_wR_factor_ref 0.1255
_reflns_number_gt 3508
_reflns_number_total 4626
_reflns_threshold_expression >2sigma(I)
_cod_data_source_file c4ce01571a2.cif
_cod_data_source_block sq14
_cod_depositor_comments
;
The following automatic conversions were performed:

'_symmetry_cell_setting' value 'Triclinic' changed to 'triclinic'
according to
/usr/data/users/saulius/crontab/automatic-downloads/rss-feeds/RSC/lib/dictionaries/cif_core.dic
dictionary named 'cif_core.dic' version 2.4.2 from 2011-04-26.

Automatic conversion script
Id: cif_fix_values 2281 2013-09-26 08:29:07Z andrius 

 Adding full bibliography for 7218117--7218126.cif.
;
_cod_original_sg_symbol_H-M 'P-1 '
_cod_database_code 7218124

loop_
_symmetry_equiv_pos_as_xyz
'x, y, z'
'-x, -y, -z'

loop_
_atom_site_label
_atom_site_type_symbol
_atom_site_fract_x
_atom_site_fract_y
_atom_site_fract_z
_atom_site_U_iso_or_equiv
_atom_site_adp_type
_atom_site_occupancy
_atom_site_symmetry_multiplicity
_atom_site_calc_flag
_atom_site_refinement_flags
S1 S 1.25664(7) 1.05698(6) 0.43111(3) 0.02531(15) Uani 1 1 d .
C12 C 0.7657(3) 1.1849(2) 0.29065(13) 0.0255(4) Uani 1 1 d .
H12A H 0.7783 1.1147 0.2489 0.031 Uiso 1 1 calc R
H12B H 0.8737 1.2874 0.2912 0.031 Uiso 1 1 calc R
N1 N 0.9308(2) 1.06679(18) 0.38979(11) 0.0243(4) Uani 1 1 d .
C1 C 0.8985(3) 0.9127(2) 0.37078(13) 0.0257(4) Uani 1 1 d .
C8 C 1.1811(3) 1.3195(2) 0.44078(13) 0.0263(5) Uani 1 1 d .
H8 H 1.0914 1.3643 0.4309 0.032 Uiso 1 1 calc R
C11 C 0.7765(3) 1.1204(2) 0.37574(13) 0.0251(4) Uani 1 1 d .
H11A H 0.7983 1.2019 0.4191 0.030 Uiso 1 1 calc R
H11B H 0.6536 1.0327 0.3803 0.030 Uiso 1 1 calc R
C14 C 0.4160(3) 1.0519(2) 0.22840(13) 0.0287(5) Uani 1 1 d .
H14A H 0.3878 0.9757 0.2717 0.034 Uiso 1 1 calc R
H14B H 0.4577 1.0095 0.1830 0.034 Uiso 1 1 calc R
O1 O 1.3803(2) 1.68147(18) 0.50206(12) 0.0490(5) Uani 1 1 d .
C7 C 1.1150(3) 1.1618(2) 0.42025(13) 0.0238(4) Uani 1 1 d .
C13 C 0.5784(3) 1.2026(2) 0.26529(13) 0.0263(5) Uani 1 1 d .
H13A H 0.5426 1.2393 0.3146 0.032 Uiso 1 1 calc R
H13B H 0.5983 1.2824 0.2241 0.032 Uiso 1 1 calc R
C6 C 1.0624(3) 0.8867(2) 0.39107(12) 0.0246(4) Uani 1 1 d .
C9 C 1.3659(3) 1.4184(2) 0.47438(13) 0.0269(5) Uani 1 1 d .
C16 C 0.0786(3) 0.9210(2) 0.15049(14) 0.0319(5) Uani 1 1 d .
H16A H 0.1308 0.8840 0.1070 0.038 Uiso 1 1 calc R
H16B H 0.0413 0.8402 0.1911 0.038 Uiso 1 1 calc R
C10 C 1.4469(3) 1.5837(2) 0.50113(14) 0.0301(5) Uani 1 1 d .
C18 C -0.2496(3) 0.7964(2) 0.06337(14) 0.0321(5) Uani 1 1 d .
H18A H -0.2891 0.7118 0.1018 0.039 Uiso 1 1 calc R
H18B H -0.1941 0.7639 0.0195 0.039 Uiso 1 1 calc R
C21 C -0.7572(3) 0.6959(2) -0.05911(14) 0.0317(5) Uani 1 1 d .
H21A H -0.7230 0.7848 -0.0950 0.038 Uiso 1 1 calc R
H21B H -0.8095 0.7222 -0.0120 0.038 Uiso 1 1 calc R
C15 C 0.2341(3) 1.0697(2) 0.19449(13) 0.0288(5) Uani 1 1 d .
H15A H 0.2645 1.1529 0.1551 0.035 Uiso 1 1 calc R
H15B H 0.1852 1.1022 0.2409 0.035 Uiso 1 1 calc R
C22 C -0.9115(3) 0.5541(2) -0.10869(14) 0.0317(5) Uani 1 1 d .
H22A H -0.8624 0.5315 -0.1579 0.038 Uiso 1 1 calc R
H22B H -0.9410 0.4637 -0.0741 0.038 Uiso 1 1 calc R
C5 C 1.0599(3) 0.7396(2) 0.38056(14) 0.0326(5) Uani 1 1 d .
H5 H 1.1720 0.7223 0.3949 0.039 Uiso 1 1 calc R
C17 C -0.0974(3) 0.9414(2) 0.11096(14) 0.0321(5) Uani 1 1 d .
H17A H -0.0588 1.0261 0.0726 0.039 Uiso 1 1 calc R
H17B H -0.1529 0.9735 0.1550 0.039 Uiso 1 1 calc R
C3 C 0.7267(3) 0.6458(3) 0.32703(15) 0.0382(6) Uani 1 1 d .
H3 H 0.6116 0.5615 0.3042 0.046 Uiso 1 1 calc R
C20 C -0.5778(3) 0.6751(2) -0.02559(14) 0.0306(5) Uani 1 1 d .
H20A H -0.5253 0.6486 -0.0726 0.037 Uiso 1 1 calc R
H20B H -0.6114 0.5868 0.0106 0.037 Uiso 1 1 calc R
C19 C -0.4248(3) 0.8185(2) 0.02351(14) 0.0320(5) Uani 1 1 d .
H19A H -0.3845 0.9045 -0.0140 0.038 Uiso 1 1 calc R
H19B H -0.4810 0.8498 0.0676 0.038 Uiso 1 1 calc R
C23 C -1.0938(3) 0.5744(3) -0.13734(15) 0.0373(6) Uani 1 1 d .
H23A H -1.1450 0.5938 -0.0880 0.045 Uiso 1 1 calc R
H23B H -1.0635 0.6670 -0.1704 0.045 Uiso 1 1 calc R
C2 C 0.7277(3) 0.7919(2) 0.33782(14) 0.0323(5) Uani 1 1 d .
H2 H 0.6153 0.8086 0.3231 0.039 Uiso 1 1 calc R
C4 C 0.8892(3) 0.6198(3) 0.34869(15) 0.0378(6) Uani 1 1 d .
H4 H 0.8832 0.5180 0.3415 0.045 Uiso 1 1 calc R
C24 C -1.2461(3) 0.4352(3) -0.18915(18) 0.0564(8) Uani 1 1 d .
H24A H -1.2029 0.4233 -0.2416 0.085 Uiso 1 1 calc R
H24B H -1.3638 0.4510 -0.2007 0.085 Uiso 1 1 calc R
H24C H -1.2698 0.3415 -0.1586 0.085 Uiso 1 1 calc R

loop_
_atom_site_aniso_label
_atom_site_aniso_U_11
_atom_site_aniso_U_22
_atom_site_aniso_U_33
_atom_site_aniso_U_23
_atom_site_aniso_U_13
_atom_site_aniso_U_12
S1 0.0210(3) 0.0243(3) 0.0312(3) -0.0020(2) -0.0008(2) 0.0114(2)
C12 0.0225(10) 0.0257(11) 0.0286(12) -0.0014(8) 0.0013(9) 0.0110(9)
N1 0.0196(8) 0.0215(9) 0.0312(10) -0.0028(7) -0.0007(7) 0.0094(7)
C1 0.0269(11) 0.0217(10) 0.0282(11) -0.0001(8) 0.0009(9) 0.0105(9)
C8 0.0223(10) 0.0242(10) 0.0337(12) -0.0022(9) -0.0030(9) 0.0129(9)
C11 0.0191(10) 0.0244(10) 0.0323(12) -0.0014(8) -0.0005(8) 0.0107(8)
C14 0.0261(11) 0.0278(11) 0.0323(12) -0.0050(9) -0.0025(9) 0.0132(9)
O1 0.0312(9) 0.0299(9) 0.0850(14) -0.0160(9) -0.0161(9) 0.0190(7)
C7 0.0214(10) 0.0262(11) 0.0245(11) 0.0011(8) 0.0002(8) 0.0115(9)
C13 0.0253(11) 0.0227(10) 0.0302(12) -0.0017(8) -0.0015(9) 0.0108(9)
C6 0.0245(10) 0.0227(10) 0.0246(11) -0.0015(8) 0.0004(8) 0.0088(9)
C9 0.0239(10) 0.0250(10) 0.0309(12) -0.0026(9) -0.0019(9) 0.0108(9)
C16 0.0281(11) 0.0320(12) 0.0334(13) -0.0051(9) -0.0044(10) 0.0128(10)
C10 0.0246(11) 0.0266(11) 0.0378(13) -0.0047(9) -0.0052(9) 0.0121(9)
C18 0.0284(11) 0.0287(12) 0.0357(13) -0.0055(9) -0.0031(10) 0.0106(10)
C21 0.0272(11) 0.0300(12) 0.0349(13) -0.0024(9) -0.0007(10) 0.0104(10)
C15 0.0262(11) 0.0293(11) 0.0295(12) -0.0042(9) -0.0035(9) 0.0122(9)
C22 0.0253(11) 0.0311(12) 0.0353(13) -0.0002(9) -0.0011(9) 0.0097(10)
C5 0.0348(12) 0.0297(12) 0.0369(13) -0.0035(9) -0.0021(10) 0.0190(10)
C17 0.0259(11) 0.0318(12) 0.0362(13) -0.0084(10) -0.0048(10) 0.0121(10)
C3 0.0359(13) 0.0261(12) 0.0441(15) -0.0061(10) -0.0081(11) 0.0085(10)
C20 0.0249(11) 0.0281(11) 0.0352(13) -0.0030(9) -0.0031(9) 0.0096(9)
C19 0.0261(11) 0.0292(12) 0.0369(13) -0.0055(9) -0.0039(9) 0.0100(9)
C23 0.0286(12) 0.0412(14) 0.0398(14) 0.0018(11) 0.0001(10) 0.0137(11)
C2 0.0274(11) 0.0251(11) 0.0408(14) -0.0025(9) -0.0042(10) 0.0097(9)
C4 0.0442(14) 0.0213(11) 0.0462(15) -0.0054(10) -0.0033(11) 0.0149(10)
C24 0.0337(14) 0.0665(19) 0.0584(19) -0.0133(15) -0.0146(13) 0.0164(14)

loop_
_atom_type_symbol
_atom_type_description
_atom_type_scat_dispersion_real
_atom_type_scat_dispersion_imag
_atom_type_scat_source
C C 0.0033 0.0016 'International Tables Vol C Tables 4.2.6.8 and 6.1.1.4'
H H 0.0000 0.0000 'International Tables Vol C Tables 4.2.6.8 and 6.1.1.4'
N N 0.0061 0.0033 'International Tables Vol C Tables 4.2.6.8 and 6.1.1.4'
O O 0.0106 0.0060 'International Tables Vol C Tables 4.2.6.8 and 6.1.1.4'
S S 0.1246 0.1234 'International Tables Vol C Tables 4.2.6.8 and 6.1.1.4'

loop_
_geom_angle_atom_site_label_1
_geom_angle_atom_site_label_2
_geom_angle_atom_site_label_3
_geom_angle
_geom_angle_site_symmetry_3
C6 S1 C7 91.10(9) .
C11 C12 C13 112.45(16) .
C11 C12 H12A 109.1 .
C13 C12 H12A 109.1 .
C11 C12 H12B 109.1 .
C13 C12 H12B 109.1 .
H12A C12 H12B 107.8 .
C7 N1 C1 114.87(16) .
C7 N1 C11 123.49(16) .
C1 N1 C11 121.63(16) .
C2 C1 C6 120.43(18) .
C2 C1 N1 127.55(18) .
C6 C1 N1 112.00(17) .
C7 C8 C9 126.39(18) .
C7 C8 H8 116.8 .
C9 C8 H8 116.8 .
N1 C11 C12 111.47(16) .
N1 C11 H11A 109.3 .
C12 C11 H11A 109.3 .
N1 C11 H11B 109.3 .
C12 C11 H11B 109.3 .
H11A C11 H11B 108.0 .
C13 C14 C15 113.85(16) .
C13 C14 H14A 108.8 .
C15 C14 H14A 108.8 .
C13 C14 H14B 108.8 .
C15 C14 H14B 108.8 .
H14A C14 H14B 107.7 .
N1 C7 C8 124.93(17) .
N1 C7 S1 110.66(14) .
C8 C7 S1 124.40(15) .
C14 C13 C12 112.75(16) .
C14 C13 H13A 109.0 .
C12 C13 H13A 109.0 .
C14 C13 H13B 109.0 .
C12 C13 H13B 109.0 .
H13A C13 H13B 107.8 .
C5 C6 C1 121.42(19) .
C5 C6 S1 127.27(16) .
C1 C6 S1 111.29(14) .
C8 C9 C10 130.31(19) .
C8 C9 C10 140.24(19) 2_886
C10 C9 C10 89.45(17) 2_886
C17 C16 C15 113.47(17) .
C17 C16 H16A 108.9 .
C15 C16 H16A 108.9 .
C17 C16 H16B 108.9 .
C15 C16 H16B 108.9 .
H16A C16 H16B 107.7 .
O1 C10 C9 133.6(2) .
O1 C10 C9 135.8(2) 2_886
C9 C10 C9 90.55(17) 2_886
C17 C18 C19 113.61(17) .
C17 C18 H18A 108.8 .
C19 C18 H18A 108.8 .
C17 C18 H18B 108.8 .
C19 C18 H18B 108.8 .
H18A C18 H18B 107.7 .
C20 C21 C22 114.21(17) .
C20 C21 H21A 108.7 .
C22 C21 H21A 108.7 .
C20 C21 H21B 108.7 .
C22 C21 H21B 108.7 .
H21A C21 H21B 107.6 .
C14 C15 C16 113.28(16) .
C14 C15 H15A 108.9 .
C16 C15 H15A 108.9 .
C14 C15 H15B 108.9 .
C16 C15 H15B 108.9 .
H15A C15 H15B 107.7 .
C23 C22 C21 113.26(18) .
C23 C22 H22A 108.9 .
C21 C22 H22A 108.9 .
C23 C22 H22B 108.9 .
C21 C22 H22B 108.9 .
H22A C22 H22B 107.7 .
C4 C5 C6 117.78(19) .
C4 C5 H5 121.1 .
C6 C5 H5 121.1 .
C16 C17 C18 114.07(17) .
C16 C17 H17A 108.7 .
C18 C17 H17A 108.7 .
C16 C17 H17B 108.7 .
C18 C17 H17B 108.7 .
H17A C17 H17B 107.6 .
C4 C3 C2 121.6(2) .
C4 C3 H3 119.2 .
C2 C3 H3 119.2 .
C21 C20 C19 113.40(17) .
C21 C20 H20A 108.9 .
C19 C20 H20A 108.9 .
C21 C20 H20B 108.9 .
C19 C20 H20B 108.9 .
H20A C20 H20B 107.7 .
C18 C19 C20 114.38(17) .
C18 C19 H19A 108.7 .
C20 C19 H19A 108.7 .
C18 C19 H19B 108.7 .
C20 C19 H19B 108.7 .
H19A C19 H19B 107.6 .
C24 C23 C22 113.49(19) .
C24 C23 H23A 108.9 .
C22 C23 H23A 108.9 .
C24 C23 H23B 108.9 .
C22 C23 H23B 108.9 .
H23A C23 H23B 107.7 .
C3 C2 C1 117.8(2) .
C3 C2 H2 121.1 .
C1 C2 H2 121.1 .
C5 C4 C3 121.0(2) .
C5 C4 H4 119.5 .
C3 C4 H4 119.5 .
C23 C24 H24A 109.5 .
C23 C24 H24B 109.5 .
H24A C24 H24B 109.5 .
C23 C24 H24C 109.5 .
H24A C24 H24C 109.5 .
H24B C24 H24C 109.5 .

loop_
_geom_bond_atom_site_label_1
_geom_bond_atom_site_label_2
_geom_bond_distance
_geom_bond_site_symmetry_2
S1 C6 1.746(2) .
S1 C7 1.750(2) .
C12 C11 1.522(3) .
C12 C13 1.536(3) .
C12 H12A 0.9900 .
C12 H12B 0.9900 .
N1 C7 1.366(2) .
N1 C1 1.399(2) .
N1 C11 1.473(2) .
C1 C2 1.389(3) .
C1 C6 1.392(3) .
C8 C7 1.387(3) .
C8 C9 1.390(3) .
C8 H8 0.9500 .
C11 H11A 0.9900 .
C11 H11B 0.9900 .
C14 C13 1.522(3) .
C14 C15 1.523(3) .
C14 H14A 0.9900 .
C14 H14B 0.9900 .
O1 C10 1.230(2) .
C13 H13A 0.9900 .
C13 H13B 0.9900 .
C6 C5 1.392(3) .
C9 C10 1.466(3) .
C9 C10 1.465(3) 2_886
C16 C17 1.518(3) .
C16 C15 1.527(3) .
C16 H16A 0.9900 .
C16 H16B 0.9900 .
C10 C9 1.465(3) 2_886
C18 C17 1.519(3) .
C18 C19 1.523(3) .
C18 H18A 0.9900 .
C18 H18B 0.9900 .
C21 C20 1.518(3) .
C21 C22 1.522(3) .
C21 H21A 0.9900 .
C21 H21B 0.9900 .
C15 H15A 0.9900 .
C15 H15B 0.9900 .
C22 C23 1.519(3) .
C22 H22A 0.9900 .
C22 H22B 0.9900 .
C5 C4 1.379(3) .
C5 H5 0.9500 .
C17 H17A 0.9900 .
C17 H17B 0.9900 .
C3 C4 1.384(3) .
C3 C2 1.388(3) .
C3 H3 0.9500 .
C20 C19 1.523(3) .
C20 H20A 0.9900 .
C20 H20B 0.9900 .
C19 H19A 0.9900 .
C19 H19B 0.9900 .
C23 C24 1.518(3) .
C23 H23A 0.9900 .
C23 H23B 0.9900 .
C2 H2 0.9500 .
C4 H4 0.9500 .
C24 H24A 0.9800 .
C24 H24B 0.9800 .
C24 H24C 0.9800 .

loop_
_geom_torsion_atom_site_label_1
_geom_torsion_atom_site_label_2
_geom_torsion_atom_site_label_3
_geom_torsion_atom_site_label_4
_geom_torsion
_geom_torsion_site_symmetry_1
_geom_torsion_site_symmetry_4
C7 N1 C1 C2 -178.8(2) . .
C11 N1 C1 C2 -0.1(3) . .
C7 N1 C1 C6 2.9(3) . .
C11 N1 C1 C6 -178.35(17) . .
C7 N1 C11 C12 86.2(2) . .
C1 N1 C11 C12 -92.4(2) . .
C13 C12 C11 N1 165.36(16) . .
C1 N1 C7 C8 177.8(2) . .
C11 N1 C7 C8 -0.8(3) . .
C1 N1 C7 S1 -2.8(2) . .
C11 N1 C7 S1 178.47(15) . .
C9 C8 C7 N1 177.8(2) . .
C9 C8 C7 S1 -1.5(3) . .
C6 S1 C7 N1 1.54(15) . .
C6 S1 C7 C8 -179.14(19) . .
C15 C14 C13 C12 -173.99(18) . .
C11 C12 C13 C14 -82.7(2) . .
C2 C1 C6 C5 -1.2(3) . .
N1 C1 C6 C5 177.20(19) . .
C2 C1 C6 S1 179.96(17) . .
N1 C1 C6 S1 -1.6(2) . .
C7 S1 C6 C5 -178.7(2) . .
C7 S1 C6 C1 0.07(16) . .
C7 C8 C9 C10 -177.1(2) . .
C7 C8 C9 C10 2.4(4) . 2_886
C8 C9 C10 O1 -0.1(4) . .
C10 C9 C10 O1 -179.8(4) 2_886 .
C8 C9 C10 C9 179.7(3) . 2_886
C10 C9 C10 C9 0.0 2_886 2_886
C13 C14 C15 C16 174.62(18) . .
C17 C16 C15 C14 -175.65(19) . .
C20 C21 C22 C23 176.67(19) . .
C1 C6 C5 C4 0.4(3) . .
S1 C6 C5 C4 179.08(17) . .
C15 C16 C17 C18 177.18(19) . .
C19 C18 C17 C16 -179.62(19) . .
C22 C21 C20 C19 179.75(19) . .
C17 C18 C19 C20 179.12(19) . .
C21 C20 C19 C18 175.53(19) . .
C21 C22 C23 C24 178.2(2) . .
C4 C3 C2 C1 0.4(4) . .
C6 C1 C2 C3 0.8(3) . .
N1 C1 C2 C3 -177.4(2) . .
C6 C5 C4 C3 0.7(4) . .
C2 C3 C4 C5 -1.2(4) . .
